data_7127113
loop_
_publ_author_name
'O'Connor, Helen M'
'Coletta, Marco'
'Etcheverry-Berr\'ios, Alvaro'
'Nichol, Gary S.'
'Brechin, Euan K.'
'Lusby, Paul J.'

_publ_section_title
;
 Kinetic selection of Pd<sub>4</sub>L<sub>2</sub> metallocyclic and
 Pd<sub>6</sub>L<sub>3</sub> trigonal prismatic assemblies.
;
_journal_issue 79
_journal_name_full 'Chemical communications (Cambridge, England)'
_journal_page_first 11799
_journal_page_last 11802
_journal_paper_doi 10.1039/d0cc05311b
_journal_volume 56
_journal_year 2020
_chemical_formula_moiety 'C46 H50 N8 Pd2, 4(C F3 O3 S), H2 O, C4 H10 O, 1[C4H10O]'
_chemical_formula_sum 'C116 H144 F24 N16 O30 Pd4 S8'
_chemical_formula_weight 3380.54
_space_group_crystal_system monoclinic
_space_group_IT_number 14
_space_group_name_Hall '-P 2ybc'
_space_group_name_H-M_alt 'P 1 21/c 1'
_atom_sites_solution_hydrogens mixed
_atom_sites_solution_primary dual
_audit_creation_date 2020-04-03
_audit_creation_method
;
Olex2 1.3-beta
(compiled 2020.02.04 svn.rd84adfe8 for OlexSys, GUI svn.r6032)
;
_audit_update_record
;
2020-06-03 deposited with the CCDC.	2020-08-25 downloaded from the CCDC.
;
_cell_angle_alpha 90
_cell_angle_beta 93.016(3)
_cell_angle_gamma 90
_cell_formula_units_Z 4
_cell_length_a 11.2080(11)
_cell_length_b 21.440(2)
_cell_length_c 29.333(3)
_cell_measurement_reflns_used 4225
_cell_measurement_temperature 100.0
_cell_measurement_theta_max 21.93
_cell_measurement_theta_min 2.28
_cell_volume 7038.9(12)
_computing_cell_refinement 'SAINT V8.40A (Bruker, 2019)'
_computing_data_reduction 'SAINT V8.40A (Bruker, 2019)'
_computing_molecular_graphics 'Olex2 1.3-beta (Dolomanov et al., 2009)'
_computing_publication_material 'Olex2 1.3-beta (Dolomanov et al., 2009)'
_computing_structure_refinement 'SHELXL 2018/3 (Sheldrick, 2015)'
_computing_structure_solution 'SHELXT 2018/2 (Sheldrick, 2018)'
_diffrn_ambient_temperature 100.0
_diffrn_detector 'Photon counting pixel array'
_diffrn_detector_type PILATUS_2M_S_N_24_0107_Diamond
_diffrn_measured_fraction_theta_full 0.999
_diffrn_measured_fraction_theta_max 0.999
_diffrn_measurement_device 'Fixed \c 3-circle diffractometer'
_diffrn_measurement_device_type 'Diamond Light Source I-19 EH1'
_diffrn_measurement_method 'shutterless scans'
_diffrn_measurement_specimen_support 'MiTeGen MicroMount'
_diffrn_radiation_monochromator 'Silicon 111'
_diffrn_radiation_probe x-ray
_diffrn_radiation_type Synchrotron
_diffrn_radiation_wavelength 0.6889
_diffrn_reflns_av_R_equivalents 0.0626
_diffrn_reflns_av_unetI/netI 0.0379
_diffrn_reflns_Laue_measured_fraction_full 0.999
_diffrn_reflns_Laue_measured_fraction_max 0.999
_diffrn_reflns_limit_h_max 14
_diffrn_reflns_limit_h_min -14
_diffrn_reflns_limit_k_max 26
_diffrn_reflns_limit_k_min -26
_diffrn_reflns_limit_l_max 36
_diffrn_reflns_limit_l_min -36
_diffrn_reflns_number 99311
_diffrn_reflns_point_group_measured_fraction_full 0.999
_diffrn_reflns_point_group_measured_fraction_max 0.999
_diffrn_reflns_theta_full 24.415
_diffrn_reflns_theta_max 25.503
_diffrn_reflns_theta_min 1.141
_diffrn_source Synchrotron
_diffrn_source_current 0.0
_diffrn_source_power 0.0
_diffrn_source_type 'Undulator, I19, DLS, RAL'
_diffrn_source_voltage 0.0
_diffrn_standards_number 0
_exptl_absorpt_coefficient_mu 1.348
_exptl_absorpt_correction_T_max 0.4304
_exptl_absorpt_correction_T_min 0.3060
_exptl_absorpt_correction_type multi-scan
_exptl_absorpt_process_details
;
SADABS-2016/2 (Bruker,2016/2) was used for absorption correction.
wR2(int) was 0.1709 before and 0.0722 after correction.
The Ratio of minimum to maximum transmission is 0.7110.
The \l/2 correction factor is Not present.
;
_exptl_crystal_colour colourless
_exptl_crystal_colour_primary colourless
_exptl_crystal_density_diffrn 3.190
_exptl_crystal_description needle
_exptl_crystal_F_000 6880
_exptl_crystal_recrystallization_method
'The material was recrystallised from a mixture of diethyl ether and nitromethane  by vapour diffusion'
_exptl_crystal_size_max 0.425
_exptl_crystal_size_mid 0.03
_exptl_crystal_size_min 0.02
_refine_diff_density_max 1.728
_refine_diff_density_min -0.648
_refine_diff_density_rms 0.104
_refine_ls_extinction_method none
_refine_ls_goodness_of_fit_ref 1.131
_refine_ls_hydrogen_treatment mixed
_refine_ls_matrix_type full
_refine_ls_number_parameters 1080
_refine_ls_number_reflns 14371
_refine_ls_number_restraints 918
_refine_ls_restrained_S_all 1.142
_refine_ls_R_factor_all 0.0796
_refine_ls_R_factor_gt 0.0664
_refine_ls_shift/su_max 0.001
_refine_ls_shift/su_mean 0.000
_refine_ls_structure_factor_coef Fsqd
_refine_ls_weighting_details 'w=1/[\s^2^(Fo^2^)+(0.1533P)^2^+0.3777P] where P=(Fo^2^+2Fc^2^)/3'
_refine_ls_weighting_scheme calc
_refine_ls_wR_factor_gt 0.2143
_refine_ls_wR_factor_ref 0.2287
_reflns_Friedel_coverage 0.000
_reflns_number_gt 10866
_reflns_number_total 14371
_reflns_threshold_expression 'I > 2\s(I)'
_cod_data_source_file d0cc05311b2.cif
_cod_data_source_block 1a
_cod_depositor_comments 'Adding full bibliography for 7127112--7127114.cif.'
_cod_original_cell_volume 7039.0(12)
_cod_database_code 7127113
_shelx_shelxl_version_number 2018/3
_shelx_space_group_comment
;
The symmetry employed for this shelxl refinement is uniquely defined
by the following loop, which should always be used as a source of
symmetry information in preference to the above space-group names.
They are only intended as comments.
;
_shelx_estimated_absorpt_t_max 0.974
_shelx_estimated_absorpt_t_min 0.598
_olex2_refinement_description
;
1. Fixed Uiso
 At 1.2 times of:
  All C(H) groups, All C(H,H) groups, All O(H,H) groups
 At 1.5 times of:
  All C(H,H,H) groups
2. Restrained distances
 C51-F52 = C51-F53 = C51-F51
 1.33 with sigma of 0.02
 C51-S51
 1.82 with sigma of 0.02
 S51-O51 = S51-O53 = S51-O52
 1.44 with sigma of 0.02
 C61-S61
 1.82 with sigma of 0.02
 S61-O61 = S61-O63 = S61-O62
 1.44 with sigma of 0.02
 C61-F61 = C61-F63 = C61-F62
 1.33 with sigma of 0.02
 S71-O72 = S71-O71 = S71-O73
 1.44 with sigma of 0.02
 C71-S71
 1.82 with sigma of 0.02
 C71-F73 = C71-F72 = C71-F71
 1.33 with sigma of 0.02
 C81-S81
 1.82 with sigma of 0.02
 S81A-O81A = S81A-O82A = S81A-O83A
 1.44 with sigma of 0.02
 C81-F83 = C81-F82 = C81-F81
 1.33 with sigma of 0.02
 C81A-S81A
 1.82 with sigma of 0.02
 S81-O85 = S81-O82 = S81-O81
 1.44 with sigma of 0.02
 C81A-F82A = C81A-F83A = C81A-F81A
 1.33 with sigma of 0.02
 C104-C103
 1.48 with sigma of 0.02
 C101-C102
 1.5 with sigma of 0.02
 O101-C103
 1.41 with sigma of 0.02
 O101-C101
 1.42 with sigma of 0.02
 C71A-F73A = C71A-F72A = C71A-F71A
 1.33 with sigma of 0.02
 C71A-S71A
 1.82 with sigma of 0.02
 S71A-O73A = S71A-O72A = S71A-O71A
 1.44 with sigma of 0.02
 C61A-F61A = C61A-F62A = C61A-F63A
 1.33 with sigma of 0.02
 C61A-S61A
 1.82 with sigma of 0.02
 S61A-O61A = S61A-O62A = S61A-O63A
 1.44 with sigma of 0.02
 O91-H91B = O91-H91A
 0.84 with sigma of 0.02
 C51-O53
 2.56 with sigma of 0.04
 C51-O51
 2.58 with sigma of 0.04
 C51-O52
 2.57 with sigma of 0.04
 C61-O62
 2.57 with sigma of 0.04
 C61-O61
 2.58 with sigma of 0.04
 C61-O63
 2.56 with sigma of 0.04
 C71-O71
 2.56 with sigma of 0.04
 C71-O73
 2.57 with sigma of 0.04
 C71-O72
 2.58 with sigma of 0.04
 C81A-O83A
 2.57 with sigma of 0.04
 C81A-O81A
 2.58 with sigma of 0.04
 C81-O85
 2.58 with sigma of 0.04
 C81-O81
 2.57 with sigma of 0.04
 C81A-O82A
 2.56 with sigma of 0.04
 C81-O82
 2.56 with sigma of 0.04
 O101-C104 = O101-C102
 2.37 with sigma of 0.04
 C71A-O73A
 2.58 with sigma of 0.04
 C71A-O71A
 2.57 with sigma of 0.04
 C71A-O72A
 2.56 with sigma of 0.04
 C61A-O63A
 2.57 with sigma of 0.04
 C61A-O61A
 2.58 with sigma of 0.04
 C61A-O62A
 2.56 with sigma of 0.04
 H91A-H91B
 1.35 with sigma of 0.04
 O51-O53 \\sim O53-O52 \\sim O51-O52
 with sigma of 0.04
 C51-O51 \\sim C51-O53 \\sim C51-O52
 with sigma of 0.04
 C51-F52 \\sim C51-F53 \\sim C51-F51
 with sigma of 0.02
 F52-F53 \\sim F53-F51 \\sim F51-F52
 with sigma of 0.04
 S51-F52 \\sim S51-F53 \\sim S51-F51
 with sigma of 0.04
 S51-O51 \\sim S51-O53 \\sim S51-O52
 with sigma of 0.02
 C61-F61 \\sim C61-F63 \\sim C61-F62
 with sigma of 0.02
 F61-F63 \\sim F63-F62 \\sim F62-F61
 with sigma of 0.04
 S61-F61 \\sim S61-F63 \\sim S61-F62
 with sigma of 0.04
 S61-O61 \\sim S61-O63 \\sim S61-O62
 with sigma of 0.02
 O61-O63 \\sim O63-O62 \\sim O61-O62
 with sigma of 0.04
 C61-O61 \\sim C61-O63 \\sim C61-O62
 with sigma of 0.04
 S71-O72 \\sim S71-O71 \\sim S71-O73
 with sigma of 0.02
 O72-O71 \\sim O71-O73 \\sim O72-O73
 with sigma of 0.04
 F73-F72 \\sim F72-F71 \\sim F71-F73
 with sigma of 0.04
 S71-F73 \\sim S71-F72 \\sim S71-F71
 with sigma of 0.04
 C71-F73 \\sim C71-F72 \\sim C71-F71
 with sigma of 0.02
 C71-O72 \\sim C71-O71 \\sim C71-O73
 with sigma of 0.04
 O85-O82 \\sim O82-O81 \\sim O85-O81
 with sigma of 0.04
 S81A-F82A \\sim S81A-F83A \\sim S81A-F81A
 with sigma of 0.04
 S81A-O81A \\sim S81A-O82A \\sim S81A-O83A
 with sigma of 0.02
 C81-F83 \\sim C81-F82 \\sim C81-F81
 with sigma of 0.02
 O81A-O82A \\sim O82A-O83A \\sim O81A-O83A
 with sigma of 0.04
 C81A-O81A \\sim C81A-O82A \\sim C81A-O83A
 with sigma of 0.04
 F83-F82 \\sim F82-F81 \\sim F81-F83
 with sigma of 0.04
 S81-F83 \\sim S81-F82 \\sim S81-F81
 with sigma of 0.04
 S81-O85 \\sim S81-O82 \\sim S81-O81
 with sigma of 0.02
 C81A-F82A \\sim C81A-F83A \\sim C81A-F81A
 with sigma of 0.02
 F82A-F83A \\sim F83A-F81A \\sim F81A-F82A
 with sigma of 0.04
 C81-O85 \\sim C81-O82 \\sim C81-O81
 with sigma of 0.04
 C104-C103 \\sim C101-C102
 with sigma of 0.02
 O101-C103 \\sim O101-C101
 with sigma of 0.02
 C104-O101 \\sim O101-C102
 with sigma of 0.04
 F73A-F72A \\sim F72A-F71A \\sim F71A-F73A
 with sigma of 0.04
 O73A-O72A \\sim O72A-O71A \\sim O73A-O71A
 with sigma of 0.04
 S71A-F73A \\sim S71A-F72A \\sim S71A-F71A
 with sigma of 0.04
 S71A-O73A \\sim S71A-O72A \\sim S71A-O71A
 with sigma of 0.02
 C71A-O73A \\sim C71A-O72A \\sim C71A-O71A
 with sigma of 0.04
 C71A-F73A \\sim C71A-F72A \\sim C71A-F71A
 with sigma of 0.02
 S61A-O61A \\sim S61A-O62A \\sim S61A-O63A
 with sigma of 0.02
 O61A-O62A \\sim O62A-O63A \\sim O61A-O63A
 with sigma of 0.04
 F61A-F62A \\sim F62A-F63A \\sim F63A-F61A
 with sigma of 0.04
 S61A-F61A \\sim S61A-F62A \\sim S61A-F63A
 with sigma of 0.04
 C61A-O61A \\sim C61A-O62A \\sim C61A-O63A
 with sigma of 0.04
 C61A-F61A \\sim C61A-F62A \\sim C61A-F63A
 with sigma of 0.02
3. Uiso/Uaniso restraints and constraints
S51 \\sim F51 \\sim F52 \\sim F53 \\sim O51 \\sim O52 \\sim O53 \\sim C51:
within 2A with sigma of 0.04 and sigma for terminal atoms of 0.08 within 2A
S61 \\sim F61 \\sim F62 \\sim F63 \\sim O61 \\sim O62 \\sim O63 \\sim C61:
within 2A with sigma of 0.04 and sigma for terminal atoms of 0.08 within 2A
S71 \\sim F71 \\sim F72 \\sim F73 \\sim O71 \\sim O72 \\sim O73 \\sim C71:
within 2A with sigma of 0.04 and sigma for terminal atoms of 0.08 within 2A
S81 \\sim F81 \\sim F82 \\sim F83 \\sim O81 \\sim O82 \\sim O85 \\sim C81:
within 2A with sigma of 0.04 and sigma for terminal atoms of 0.08 within 2A
S81A \\sim F81A \\sim F82A \\sim F83A \\sim O81A \\sim O82A \\sim O83A \\sim
C81A: within 2A with sigma of 0.04 and sigma for terminal atoms of 0.08 within
2A
O101 \\sim C101 \\sim C102 \\sim C103 \\sim C104: within 2A with sigma of 0.04
and sigma for terminal atoms of 0.08 within 2A
S71A \\sim F71A \\sim F72A \\sim F73A \\sim O71A \\sim O72A \\sim O73A \\sim
C71A: within 2A with sigma of 0.04 and sigma for terminal atoms of 0.08 within
2A
S61A \\sim F61A \\sim F62A \\sim F63A \\sim O61A \\sim O62A \\sim O63A \\sim
C61A: within 2A with sigma of 0.04 and sigma for terminal atoms of 0.08 within
2A
4. Rigid body (RIGU) restrains
 S51, F51, F52, F53, O51, O52, O53, C51
 with sigma for 1-2 distances of 0.004 and sigma for 1-3 distances of 0.004
 S71, F71, F72, F73, O71, O72, O73, C71
 with sigma for 1-2 distances of 0.004 and sigma for 1-3 distances of 0.004
 S71A, F71A, F72A, F73A, O71A, O72A, O73A, C71A
 with sigma for 1-2 distances of 0.004 and sigma for 1-3 distances of 0.004
 S81A, F81A, F82A, F83A, O81A, O82A, O83A, C81A
 with sigma for 1-2 distances of 0.004 and sigma for 1-3 distances of 0.004
 S81, F81, F82, F83, O81, O82, O85, C81
 with sigma for 1-2 distances of 0.004 and sigma for 1-3 distances of 0.004
 S61A, F61A, F62A, F63A, O61A, O62A, O63A, C61A
 with sigma for 1-2 distances of 0.004 and sigma for 1-3 distances of 0.004
 S61, F61, F62, F63, O61, O62, O63, C61
 with sigma for 1-2 distances of 0.004 and sigma for 1-3 distances of 0.004
 O101, C101, C102, C103, C104
 with sigma for 1-2 distances of 0.004 and sigma for 1-3 distances of 0.004
5. Others
 Sof(S81A)=Sof(F81A)=Sof(F82A)=Sof(F83A)=Sof(O81A)=Sof(O82A)=Sof(O83A)=
 Sof(C81A)=1-FVAR(1)
 Sof(S81)=Sof(F81)=Sof(F82)=Sof(F83)=Sof(O81)=Sof(O82)=Sof(O85)=Sof(C81)=FVAR(1)
 Sof(S71A)=Sof(F71A)=Sof(F72A)=Sof(F73A)=Sof(O71A)=Sof(O72A)=Sof(O73A)=
 Sof(C71A)=1-FVAR(2)
 Sof(S71)=Sof(F71)=Sof(F72)=Sof(F73)=Sof(O71)=Sof(O72)=Sof(O73)=Sof(C71)=FVAR(2)
 Sof(S61A)=Sof(F61A)=Sof(F62A)=Sof(F63A)=Sof(O61A)=Sof(O62A)=Sof(O63A)=
 Sof(C61A)=1-FVAR(3)
 Sof(S61)=Sof(F61)=Sof(F62)=Sof(F63)=Sof(O61)=Sof(O62)=Sof(O63)=Sof(C61)=FVAR(3)
6.a Secondary CH2 refined with riding coordinates:
 C1(H1A,H1B), C2(H2A,H2B), C7(H7A,H7B), C8(H8A,H8B), C101(H10D,H10E),
 C103(H10I,H10J)
6.b Me refined with riding coordinates:
 C102(H10F,H10G,H10H), C104(H10K,H10L,H10M)
6.c Aromatic/amide H refined with riding coordinates:
 C13(H13), C14(H14), C15(H15), C17(H17), C21(H21), C26(H26), C27(H27),
 C28(H28), C29(H29), C30(H30), C31(H31), C32(H32), C34(H34), C38(H38), C43(H43),
  C44(H44), C45(H45), C46(H46)
6.d Idealised Me refined as rotating group:
 C3(H3A,H3B,H3C), C4(H4A,H4B,H4C), C5(H5A,H5B,H5C), C6(H6A,H6B,H6C), C9(H9A,
 H9B,H9C), C10(H10A,H10B,H10C), C11(H11A,H11B,H11C), C12(H12A,H12B,H12C)
;
_smtbx_masks_void_probe_radius 1.2
_smtbx_masks_void_truncation_radius 1.2
_olex2_diffrn_ambient_temperature_device 'Oxford Cryosystems Cryostream 800'
_olex2_exptl_crystal_mounting_method 'The crystal was mounted on a MITIGEN holder in perfluoroether oil'
_olex2_submission_original_sample_id hoc1417
_olex2_submission_special_instructions 'No special instructions were received'

loop_
_space_group_symop_operation_xyz
'x, y, z'
'-x, y+1/2, -z+1/2'
'-x, -y, -z'
'x, -y-1/2, z-1/2'

loop_
_atom_site_label
_atom_site_type_symbol
_atom_site_fract_x
_atom_site_fract_y
_atom_site_fract_z
_atom_site_U_iso_or_equiv
_atom_site_adp_type
_atom_site_occupancy
_atom_site_site_symmetry_order
_atom_site_calc_flag
_atom_site_refinement_flags_posn
_atom_site_refinement_flags_adp
_atom_site_refinement_flags_occupancy
_atom_site_disorder_assembly
_atom_site_disorder_group
Pd1 Pd 0.73704(3) 0.47290(2) 0.25860(2) 0.05859(15) Uani 1 1 d . . . . .
Pd2 Pd 0.13617(3) 0.81784(2) 0.49994(2) 0.07387(17) Uani 1 1 d . . . . .
N2 N 0.7065(4) 0.38334(17) 0.23508(14) 0.0731(10) Uani 1 1 d . . . . .
N3 N 0.1767(4) 0.8810(2) 0.55167(19) 0.0931(14) Uani 1 1 d . . . . .
N4 N -0.0298(4) 0.8101(2) 0.52720(19) 0.0892(14) Uani 1 1 d . . . . .
N5 N 0.5586(3) 0.49290(17) 0.26084(12) 0.0624(8) Uani 1 1 d . . . . .
N6 N 0.6969(3) 0.17676(17) 0.52400(15) 0.0698(10) Uani 1 1 d . . . . .
N7 N 0.0961(3) 0.75663(17) 0.44864(15) 0.0683(9) Uani 1 1 d . . . . .
N8 N 0.2343(3) 0.44006(15) 0.71441(12) 0.0576(8) Uani 1 1 d . . . . .
N83 N 0.9158(3) 0.45436(17) 0.25414(13) 0.0653(9) Uani 1 1 d . . . . .
C1 C 0.9253(5) 0.3852(2) 0.2457(2) 0.0837(14) Uani 1 1 d . . . . .
H1A H 1.001777 0.375657 0.231737 0.100 Uiso 1 1 calc R U . . .
H1B H 0.923409 0.362242 0.274927 0.100 Uiso 1 1 calc R U . . .
C2 C 0.8228(5) 0.3653(2) 0.2143(2) 0.0857(15) Uani 1 1 d . . . . .
H2A H 0.825370 0.319571 0.209672 0.103 Uiso 1 1 calc R U . . .
H2B H 0.828302 0.385775 0.184242 0.103 Uiso 1 1 calc R U . . .
C3 C 0.9927(5) 0.4709(2) 0.29516(19) 0.0781(13) Uani 1 1 d . . . . .
H3A H 0.996241 0.516406 0.298312 0.117 Uiso 1 1 calc R U . . .
H3B H 1.073391 0.454523 0.291859 0.117 Uiso 1 1 calc R U . . .
H3C H 0.959158 0.452791 0.322351 0.117 Uiso 1 1 calc R U . . .
C4 C 0.9598(5) 0.4904(2) 0.21475(17) 0.0716(12) Uani 1 1 d . . . . .
H4A H 0.913481 0.478744 0.186780 0.107 Uiso 1 1 calc R U . . .
H4B H 1.044384 0.480977 0.211298 0.107 Uiso 1 1 calc R U . . .
H4C H 0.950322 0.535158 0.220363 0.107 Uiso 1 1 calc R U . . .
C5 C 0.6826(6) 0.3416(2) 0.2736(2) 0.0894(16) Uani 1 1 d . . . . .
H5A H 0.752806 0.340415 0.294965 0.134 Uiso 1 1 calc R U . . .
H5B H 0.665384 0.299519 0.262058 0.134 Uiso 1 1 calc R U . . .
H5C H 0.613710 0.357280 0.289398 0.134 Uiso 1 1 calc R U . . .
C6 C 0.6093(6) 0.3769(3) 0.2011(2) 0.0980(18) Uani 1 1 d . . . . .
H6A H 0.533279 0.384486 0.215189 0.147 Uiso 1 1 calc R U . . .
H6B H 0.609510 0.334619 0.188404 0.147 Uiso 1 1 calc R U . . .
H6C H 0.619095 0.407253 0.176573 0.147 Uiso 1 1 calc R U . . .
C7 C 0.0598(5) 0.8966(3) 0.5719(3) 0.108(2) Uani 1 1 d . . . . .
H7A H 0.016475 0.928403 0.553027 0.129 Uiso 1 1 calc R U . . .
H7B H 0.074283 0.913623 0.603122 0.129 Uiso 1 1 calc R U . . .
C8 C -0.0140(5) 0.8371(3) 0.5735(3) 0.104(2) Uani 1 1 d . . . . .
H8A H 0.026990 0.806592 0.594330 0.124 Uiso 1 1 calc R U . . .
H8B H -0.093021 0.846494 0.585442 0.124 Uiso 1 1 calc R U . . .
C9 C 0.2254(6) 0.9414(3) 0.5350(3) 0.123(3) Uani 1 1 d . . . . .
H9A H 0.306951 0.934910 0.525431 0.184 Uiso 1 1 calc R U . . .
H9B H 0.226114 0.972305 0.559555 0.184 Uiso 1 1 calc R U . . .
H9C H 0.174875 0.956346 0.508944 0.184 Uiso 1 1 calc R U . . .
C10 C 0.2621(5) 0.8527(3) 0.5864(2) 0.108(2) Uani 1 1 d . . . . .
H10A H 0.233031 0.811411 0.594970 0.162 Uiso 1 1 calc R U . . .
H10B H 0.268545 0.879471 0.613520 0.162 Uiso 1 1 calc R U . . .
H10C H 0.340718 0.848546 0.573653 0.162 Uiso 1 1 calc R U . . .
C11 C -0.1197(4) 0.8469(3) 0.4987(2) 0.104(2) Uani 1 1 d . . . . .
H11A H -0.093711 0.890447 0.497279 0.156 Uiso 1 1 calc R U . . .
H11B H -0.197441 0.844828 0.512458 0.156 Uiso 1 1 calc R U . . .
H11C H -0.126696 0.829429 0.467824 0.156 Uiso 1 1 calc R U . . .
C12 C -0.0730(5) 0.7446(3) 0.5302(2) 0.0963(18) Uani 1 1 d . . . . .
H12A H -0.100607 0.730047 0.499802 0.144 Uiso 1 1 calc R U . . .
H12B H -0.139153 0.742722 0.550741 0.144 Uiso 1 1 calc R U . . .
H12C H -0.007600 0.717854 0.542139 0.144 Uiso 1 1 calc R U . . .
C13 C 0.5055(5) 0.5270(3) 0.22726(19) 0.0840(15) Uani 1 1 d . . . . .
H13 H 0.549532 0.537430 0.201506 0.101 Uiso 1 1 calc R U . . .
C14 C 0.3904(5) 0.5473(3) 0.2289(2) 0.0984(19) Uani 1 1 d . . . . .
H14 H 0.355088 0.571381 0.204520 0.118 Uiso 1 1 calc R U . . .
C15 C 0.3257(5) 0.5327(3) 0.2661(2) 0.0826(15) Uani 1 1 d . . . . .
H15 H 0.245622 0.546621 0.267871 0.099 Uiso 1 1 calc R U . . .
C16 C 0.3802(4) 0.4971(2) 0.30107(15) 0.0631(10) Uani 1 1 d . . . . .
C17 C 0.4969(4) 0.47814(19) 0.29687(15) 0.0609(10) Uani 1 1 d . . . . .
H17 H 0.534407 0.453697 0.320530 0.073 Uiso 1 1 calc R U . . .
C18 C 0.3198(4) 0.4785(2) 0.34126(16) 0.0627(10) Uani 1 1 d . . . . .
C19 C 0.2816(4) 0.4618(2) 0.37658(16) 0.0617(10) Uani 1 1 d . . . . .
C20 C 0.2535(3) 0.43980(19) 0.42047(14) 0.0542(9) Uani 1 1 d . . . . .
C21 C 0.3055(3) 0.38418(19) 0.43672(14) 0.0560(9) Uani 1 1 d . . . . .
H21 H 0.351102 0.359729 0.416999 0.067 Uiso 1 1 calc R U . . .
C22 C 0.2917(3) 0.36422(17) 0.48084(13) 0.0517(8) Uani 1 1 d . . . . .
C23 C 0.3572(3) 0.31105(18) 0.49793(14) 0.0558(9) Uani 1 1 d . . . . .
C24 C 0.4187(3) 0.26831(19) 0.51080(14) 0.0572(9) Uani 1 1 d . . . . .
C25 C 0.5008(3) 0.22052(19) 0.52654(14) 0.0588(9) Uani 1 1 d . . . . .
C26 C 0.4709(4) 0.1753(2) 0.55831(16) 0.0652(11) Uani 1 1 d . . . . .
H26 H 0.393434 0.174661 0.570019 0.078 Uiso 1 1 calc R U . . .
C27 C 0.5553(4) 0.1319(2) 0.57238(18) 0.0740(12) Uani 1 1 d . . . . .
H27 H 0.536645 0.100336 0.593620 0.089 Uiso 1 1 calc R U . . .
C28 C 0.6675(4) 0.1347(2) 0.55519(18) 0.0724(12) Uani 1 1 d . . . . .
H28 H 0.726274 0.105528 0.565951 0.087 Uiso 1 1 calc R U . . .
C29 C 0.6143(3) 0.2192(2) 0.51016(16) 0.0622(10) Uani 1 1 d . . . . .
H29 H 0.634718 0.249414 0.488228 0.075 Uiso 1 1 calc R U . . .
C30 C 0.0625(4) 0.7782(2) 0.40644(19) 0.0739(13) Uani 1 1 d . . . . .
H30 H 0.052374 0.821859 0.402247 0.089 Uiso 1 1 calc R U . . .
C31 C 0.0432(4) 0.7405(2) 0.37050(18) 0.0725(12) Uani 1 1 d . . . . .
H31 H 0.019051 0.757766 0.341638 0.087 Uiso 1 1 calc R U . . .
C32 C 0.0582(4) 0.6761(2) 0.37494(18) 0.0683(11) Uani 1 1 d . . . . .
H32 H 0.045595 0.648996 0.349508 0.082 Uiso 1 1 calc R U . . .
C33 C 0.0928(4) 0.6528(2) 0.41855(17) 0.0642(11) Uani 1 1 d . . . . .
C34 C 0.1130(4) 0.6944(2) 0.45463(17) 0.0639(11) Uani 1 1 d . . . . .
H34 H 0.138955 0.679014 0.483857 0.077 Uiso 1 1 calc R U . . .
C35 C 0.1134(4) 0.5884(2) 0.42692(16) 0.0645(10) Uani 1 1 d . . . . .
C36 C 0.1385(4) 0.53475(19) 0.43570(16) 0.0614(10) Uani 1 1 d . . . . .
C37 C 0.1815(3) 0.47466(18) 0.44943(15) 0.0553(9) Uani 1 1 d . . . . .
C38 C 0.1648(3) 0.45351(19) 0.49352(15) 0.0580(9) Uani 1 1 d . . . . .
H38 H 0.114795 0.476438 0.512631 0.070 Uiso 1 1 calc R U . . .
C39 C 0.2201(3) 0.39926(17) 0.51005(13) 0.0524(8) Uani 1 1 d . . . . .
C40 C 0.2142(3) 0.38388(18) 0.55757(15) 0.0566(9) Uani 1 1 d . . . . .
C41 C 0.2166(3) 0.37636(18) 0.59810(15) 0.0569(9) Uani 1 1 d . . . . .
C42 C 0.2231(3) 0.37683(19) 0.64678(14) 0.0580(9) Uani 1 1 d . . . . .
C43 C 0.2312(4) 0.3233(2) 0.67316(16) 0.0661(11) Uani 1 1 d . . . . .
H43 H 0.230967 0.283290 0.659219 0.079 Uiso 1 1 calc R U . . .
C44 C 0.2397(4) 0.3292(2) 0.72061(17) 0.0707(12) Uani 1 1 d . . . . .
H44 H 0.245071 0.293097 0.739401 0.085 Uiso 1 1 calc R U . . .
C45 C 0.2402(4) 0.3880(2) 0.74009(14) 0.0620(10) Uani 1 1 d . . . . .
H45 H 0.244919 0.391788 0.772403 0.074 Uiso 1 1 calc R U . . .
C46 C 0.2257(3) 0.43437(19) 0.66871(13) 0.0550(9) Uani 1 1 d . . . . .
H46 H 0.221338 0.471162 0.650657 0.066 Uiso 1 1 calc R U . . .
S51 S 0.72144(10) 0.54277(6) 0.11464(4) 0.0673(3) Uani 1 1 d D U . . .
F51 F 0.5732(5) 0.5203(2) 0.04556(17) 0.156(2) Uani 1 1 d D U . . .
F52 F 0.5958(3) 0.61624(15) 0.05945(13) 0.1026(10) Uani 1 1 d D U . . .
F53 F 0.4947(3) 0.5584(2) 0.10289(19) 0.1431(17) Uani 1 1 d D U . . .
O51 O 0.8149(4) 0.5441(2) 0.08452(18) 0.1139(16) Uani 1 1 d D U . . .
O52 O 0.6957(4) 0.48187(18) 0.13267(14) 0.0923(11) Uani 1 1 d D U . . .
O53 O 0.7216(5) 0.5905(2) 0.14799(19) 0.144(2) Uani 1 1 d D U . . .
C51 C 0.5927(5) 0.5605(2) 0.07816(18) 0.0845(13) Uani 1 1 d D U . . .
S61 S 0.1872(2) 0.62399(16) 0.58568(10) 0.0963(11) Uani 0.645(6) 1 d D U P A 1
F61 F 0.4161(6) 0.6147(4) 0.5983(3) 0.136(3) Uani 0.645(6) 1 d D U P A 1
F62 F 0.3397(10) 0.5331(3) 0.5704(4) 0.182(4) Uani 0.645(6) 1 d D U P A 1
F63 F 0.3552(8) 0.6114(4) 0.5282(3) 0.149(3) Uani 0.645(6) 1 d D U P A 1
O61 O 0.1816(8) 0.5954(6) 0.6302(3) 0.149(4) Uani 0.645(6) 1 d D U P A 1
O62 O 0.1070(12) 0.5946(7) 0.5519(5) 0.132(5) Uani 0.645(6) 1 d D U P A 1
O63 O 0.1979(10) 0.6877(4) 0.5839(5) 0.151(4) Uani 0.645(6) 1 d D U P A 1
C61 C 0.3286(8) 0.5948(4) 0.5700(3) 0.097(2) Uani 0.645(6) 1 d D U P A 1
S61A S 0.2812(9) 0.6535(4) 0.5800(3) 0.167(4) Uani 0.355(6) 1 d D U P A 2
S71 S 0.1022(2) 0.68062(13) 0.25547(12) 0.0644(8) Uani 0.543(7) 1 d D U P B 1
F71 F 0.1466(11) 0.6177(5) 0.1812(4) 0.085(3) Uani 0.543(7) 1 d D U P B 1
F72 F -0.0307(6) 0.6556(3) 0.1817(2) 0.0764(17) Uani 0.543(7) 1 d D U P B 1
F73 F 0.1189(6) 0.7163(3) 0.17031(19) 0.0825(17) Uani 0.543(7) 1 d D U P B 1
O71 O 0.0303(8) 0.7342(3) 0.2626(3) 0.081(2) Uani 0.543(7) 1 d D U P B 1
O72 O 0.2260(9) 0.6943(7) 0.2626(5) 0.076(3) Uani 0.543(7) 1 d D U P B 1
O73 O 0.0619(16) 0.6234(7) 0.2748(6) 0.073(4) Uani 0.543(7) 1 d D U P B 1
C71 C 0.0836(6) 0.6668(3) 0.1944(3) 0.0637(19) Uani 0.543(7) 1 d D U P B 1
S71A S 0.1266(4) 0.6606(2) 0.23651(17) 0.0908(13) Uani 0.457(7) 1 d D U P B 2
S81 S 0.2203(6) 0.3824(2) 0.13647(18) 0.1093(19) Uani 0.446(5) 1 d D U P C 1
F81 F 0.1676(8) 0.3181(4) 0.2089(4) 0.124(3) Uani 0.446(5) 1 d D U P C 1
F82 F 0.3575(8) 0.3207(4) 0.2029(4) 0.129(3) Uani 0.446(5) 1 d D U P C 1
F83 F 0.2663(10) 0.4012(5) 0.2260(3) 0.119(4) Uani 0.446(5) 1 d D U P C 1
O81 O 0.2245(10) 0.3226(5) 0.1175(4) 0.085(3) Uani 0.446(5) 1 d D U P C 1
O82 O 0.3306(13) 0.4184(5) 0.1350(5) 0.151(6) Uani 0.446(5) 1 d D U P C 1
O85 O 0.1156(13) 0.4141(8) 0.1440(5) 0.155(6) Uani 0.446(5) 1 d D U P C 1
C81 C 0.2580(9) 0.3539(5) 0.1973(4) 0.093(3) Uani 0.446(5) 1 d D U P C 1
S81A S 0.2038(4) 0.3743(2) 0.1561(2) 0.127(2) Uani 0.554(5) 1 d D U P C 2
F61A F 0.1746(19) 0.5449(5) 0.5916(5) 0.181(8) Uani 0.355(6) 1 d D U P A 2
F62A F 0.076(2) 0.6093(10) 0.5512(7) 0.154(9) Uani 0.355(6) 1 d D U P A 2
F63A F 0.1074(19) 0.6354(7) 0.6255(5) 0.180(7) Uani 0.355(6) 1 d D U P A 2
F71A F -0.0694(9) 0.6836(4) 0.1886(3) 0.089(2) Uani 0.457(7) 1 d D U P B 2
F72A F -0.0283(9) 0.7494(4) 0.2433(3) 0.100(3) Uani 0.457(7) 1 d D U P B 2
F73A F 0.0690(9) 0.7521(4) 0.1820(3) 0.100(3) Uani 0.457(7) 1 d D U P B 2
F81A F 0.3835(4) 0.4438(3) 0.1440(2) 0.0840(17) Uani 0.554(5) 1 d D U P C 2
F82A F 0.2175(5) 0.4927(2) 0.1483(2) 0.0957(18) Uani 0.554(5) 1 d D U P C 2
F83A F 0.2507(12) 0.4271(5) 0.0860(2) 0.197(5) Uani 0.554(5) 1 d D U P C 2
O61A O 0.3584(17) 0.6417(11) 0.6174(5) 0.194(9) Uani 0.355(6) 1 d D U P A 2
O62A O 0.320(2) 0.6230(12) 0.5399(6) 0.249(13) Uani 0.355(6) 1 d D U P A 2
O63A O 0.2252(14) 0.7089(6) 0.5684(6) 0.105(5) Uani 0.355(6) 1 d D U P A 2
O71A O 0.059(2) 0.6232(9) 0.2670(7) 0.078(5) Uani 0.457(7) 1 d D U P B 2
O72A O 0.2119(17) 0.7010(11) 0.2598(8) 0.132(8) Uani 0.457(7) 1 d D U P B 2
O73A O 0.1685(17) 0.6276(8) 0.1975(5) 0.101(5) Uani 0.457(7) 1 d D U P B 2
O81A O 0.2412(13) 0.3949(9) 0.2043(3) 0.214(9) Uani 0.554(5) 1 d D U P C 2
O82A O 0.0792(7) 0.3786(4) 0.1492(4) 0.133(5) Uani 0.554(5) 1 d D U P C 2
O83A O 0.2704(13) 0.3230(4) 0.1412(5) 0.158(7) Uani 0.554(5) 1 d D U P C 2
O91 O 0.0517(4) 0.9377(2) 0.4352(3) 0.139(2) Uani 1 1 d D . . . .
H91A H 0.103(6) 0.966(3) 0.431(3) 0.167 Uiso 1 1 d D U . . .
H91B H -0.001(6) 0.946(4) 0.414(2) 0.167 Uiso 1 1 d D U . . .
O101 O 0.3830(10) 0.2847(6) 0.3385(3) 0.255(5) Uani 1 1 d D U . . .
C101 C 0.2683(11) 0.2615(6) 0.3494(4) 0.199(5) Uani 1 1 d D U . . .
H10D H 0.262530 0.258595 0.382911 0.239 Uiso 1 1 calc R U . . .
H10E H 0.254509 0.219546 0.336013 0.239 Uiso 1 1 calc R U . . .
C102 C 0.1792(12) 0.3069(5) 0.3296(5) 0.211(6) Uani 1 1 d D U . . .
H10F H 0.098496 0.293115 0.336120 0.317 Uiso 1 1 calc R U . . .
H10G H 0.194268 0.348102 0.343120 0.317 Uiso 1 1 calc R U . . .
H10H H 0.186289 0.309260 0.296471 0.317 Uiso 1 1 calc R U . . .
C103 C 0.4737(12) 0.2453(6) 0.3562(4) 0.204(5) Uani 1 1 d D U . . .
H10I H 0.443650 0.220428 0.381654 0.244 Uiso 1 1 calc R U . . .
H10J H 0.542135 0.270561 0.368385 0.244 Uiso 1 1 calc R U . . .
C104 C 0.5128(9) 0.2038(4) 0.3210(4) 0.173(5) Uani 1 1 d D U . . .
H10K H 0.576131 0.176500 0.333782 0.260 Uiso 1 1 calc R U . . .
H10L H 0.445200 0.178473 0.309274 0.260 Uiso 1 1 calc R U . . .
H10M H 0.543506 0.228514 0.296029 0.260 Uiso 1 1 calc R U . . .
C61A C 0.1472(15) 0.6056(6) 0.5894(5) 0.133(6) Uani 0.355(6) 1 d D U P A 2
C71A C 0.0173(9) 0.7145(4) 0.2109(3) 0.087(3) Uani 0.457(7) 1 d D U P B 2
C81A C 0.2634(7) 0.4375(4) 0.1316(3) 0.079(2) Uani 0.554(5) 1 d D U P C 2

loop_
_atom_site_aniso_label
_atom_site_aniso_U_11
_atom_site_aniso_U_22
_atom_site_aniso_U_33
_atom_site_aniso_U_23
_atom_site_aniso_U_13
_atom_site_aniso_U_12
Pd1 0.0545(2) 0.0566(2) 0.0659(2) 0.00210(13) 0.01418(16) -0.00181(13)
Pd2 0.0393(2) 0.0683(3) 0.1151(3) -0.00709(19) 0.01485(19) 0.00737(13)
N2 0.079(3) 0.057(2) 0.085(3) -0.0038(18) 0.012(2) -0.0060(18)
N3 0.047(2) 0.092(3) 0.142(4) -0.032(3) 0.019(2) 0.000(2)
N4 0.041(2) 0.088(3) 0.141(4) -0.024(3) 0.024(2) 0.0029(18)
N5 0.056(2) 0.069(2) 0.063(2) 0.0098(17) 0.0112(16) -0.0063(17)
N6 0.0433(19) 0.065(2) 0.102(3) 0.0065(19) 0.0116(18) 0.0092(15)
N7 0.0453(18) 0.061(2) 0.100(3) 0.0070(19) 0.0135(18) 0.0071(15)
N8 0.0482(18) 0.0561(18) 0.070(2) 0.0019(15) 0.0159(15) 0.0006(14)
N83 0.058(2) 0.0608(19) 0.079(2) 0.0011(17) 0.0194(17) 0.0060(16)
C1 0.075(3) 0.060(3) 0.118(4) 0.002(3) 0.023(3) 0.009(2)
C2 0.090(4) 0.065(3) 0.105(4) -0.018(3) 0.030(3) 0.000(3)
C3 0.064(3) 0.086(3) 0.085(3) 0.006(2) 0.011(2) 0.011(2)
C4 0.071(3) 0.070(3) 0.076(3) -0.003(2) 0.029(2) 0.000(2)
C5 0.105(4) 0.058(3) 0.108(4) 0.004(3) 0.031(3) -0.010(3)
C6 0.116(5) 0.071(3) 0.105(4) -0.011(3) -0.007(4) -0.020(3)
C7 0.049(3) 0.122(5) 0.154(6) -0.051(4) 0.021(3) 0.002(3)
C8 0.056(3) 0.113(4) 0.143(6) -0.031(4) 0.030(3) 0.003(3)
C9 0.071(4) 0.093(4) 0.209(8) -0.048(5) 0.043(4) -0.010(3)
C10 0.050(3) 0.132(5) 0.142(5) -0.050(4) 0.011(3) 0.000(3)
C11 0.042(3) 0.111(5) 0.159(6) -0.031(4) 0.008(3) 0.006(3)
C12 0.063(3) 0.091(4) 0.139(5) -0.014(3) 0.040(3) -0.009(3)
C13 0.058(3) 0.114(4) 0.081(3) 0.033(3) 0.017(2) -0.009(2)
C14 0.072(3) 0.125(5) 0.100(4) 0.059(4) 0.016(3) 0.011(3)
C15 0.060(3) 0.097(4) 0.092(4) 0.032(3) 0.010(2) -0.003(2)
C16 0.053(2) 0.069(2) 0.068(2) 0.010(2) 0.0094(19) -0.0049(19)
C17 0.056(2) 0.061(2) 0.067(2) 0.0037(19) 0.0108(19) -0.0078(18)
C18 0.048(2) 0.071(3) 0.069(3) 0.010(2) 0.0064(19) 0.0008(18)
C19 0.044(2) 0.066(2) 0.077(3) 0.007(2) 0.0101(19) 0.0076(17)
C20 0.0376(18) 0.062(2) 0.064(2) 0.0036(18) 0.0083(15) -0.0033(16)
C21 0.0365(18) 0.061(2) 0.072(2) 0.0027(18) 0.0112(16) 0.0040(16)
C22 0.0387(18) 0.054(2) 0.063(2) 0.0018(16) 0.0082(15) 0.0046(15)
C23 0.043(2) 0.057(2) 0.069(2) 0.0018(18) 0.0176(18) 0.0013(16)
C24 0.044(2) 0.063(2) 0.066(2) 0.0023(18) 0.0138(17) 0.0079(18)
C25 0.044(2) 0.064(2) 0.069(2) 0.0026(19) 0.0072(17) 0.0094(17)
C26 0.048(2) 0.074(3) 0.075(3) 0.009(2) 0.0129(19) 0.0103(18)
C27 0.061(3) 0.068(3) 0.094(3) 0.016(2) 0.011(2) 0.011(2)
C28 0.047(2) 0.065(3) 0.105(4) 0.013(2) 0.004(2) 0.0122(19)
C29 0.042(2) 0.061(2) 0.085(3) 0.006(2) 0.0137(18) 0.0098(17)
C30 0.054(2) 0.060(2) 0.108(4) 0.022(3) 0.007(2) 0.008(2)
C31 0.067(3) 0.068(3) 0.083(3) 0.020(2) 0.005(2) 0.008(2)
C32 0.056(3) 0.066(2) 0.083(3) 0.011(2) 0.007(2) 0.0043(19)
C33 0.042(2) 0.062(2) 0.089(3) 0.010(2) 0.0115(19) 0.0073(18)
C34 0.045(2) 0.062(2) 0.086(3) 0.011(2) 0.0109(19) 0.0123(18)
C35 0.048(2) 0.068(3) 0.079(3) 0.011(2) 0.0127(19) 0.0045(19)
C36 0.049(2) 0.062(2) 0.074(3) 0.0087(19) 0.0090(19) 0.0045(18)
C37 0.0375(19) 0.058(2) 0.070(2) 0.0037(17) 0.0071(17) 0.0023(15)
C38 0.045(2) 0.058(2) 0.073(2) 0.0006(18) 0.0158(17) 0.0080(17)
C39 0.0394(18) 0.054(2) 0.065(2) 0.0035(17) 0.0135(16) -0.0028(15)
C40 0.046(2) 0.0492(19) 0.076(3) -0.0008(18) 0.0179(18) 0.0032(16)
C41 0.049(2) 0.053(2) 0.069(3) 0.0018(18) 0.0143(18) 0.0049(16)
C42 0.045(2) 0.060(2) 0.070(2) 0.0062(18) 0.0181(17) 0.0054(17)
C43 0.068(3) 0.057(2) 0.075(3) 0.0021(19) 0.016(2) 0.0040(19)
C44 0.071(3) 0.062(2) 0.080(3) 0.013(2) 0.021(2) 0.007(2)
C45 0.059(2) 0.067(3) 0.061(2) 0.0066(19) 0.0161(18) 0.0001(19)
C46 0.048(2) 0.059(2) 0.060(2) 0.0058(17) 0.0161(16) 0.0058(16)
S51 0.0551(6) 0.0741(7) 0.0727(7) 0.0037(5) 0.0051(5) -0.0057(5)
F51 0.213(6) 0.112(3) 0.132(3) -0.021(2) -0.085(4) 0.024(3)
F52 0.100(2) 0.091(2) 0.116(2) 0.0295(18) 0.0045(18) 0.0210(18)
F53 0.0534(19) 0.170(4) 0.207(5) 0.056(3) 0.013(2) 0.009(2)
O51 0.070(2) 0.113(3) 0.163(4) 0.052(3) 0.042(3) 0.018(2)
O52 0.078(2) 0.097(3) 0.102(3) 0.031(2) 0.002(2) -0.0083(19)
O53 0.163(5) 0.126(4) 0.137(4) -0.052(3) -0.056(4) 0.032(3)
C51 0.086(3) 0.078(3) 0.089(3) 0.008(3) 0.001(3) 0.010(3)
S61 0.0697(14) 0.132(3) 0.0893(16) -0.0031(15) 0.0235(11) -0.0248(14)
F61 0.085(4) 0.141(6) 0.181(7) 0.017(5) 0.000(4) -0.015(4)
F62 0.213(10) 0.094(4) 0.241(11) 0.006(5) 0.027(8) 0.000(5)
F63 0.133(6) 0.188(7) 0.133(6) 0.029(5) 0.075(4) 0.041(6)
O61 0.116(7) 0.237(12) 0.096(5) 0.011(6) 0.021(4) -0.043(7)
O62 0.115(6) 0.169(12) 0.112(7) -0.022(7) 0.003(5) -0.043(7)
O63 0.094(6) 0.127(8) 0.236(15) -0.059(7) 0.042(8) 0.009(6)
C61 0.104(6) 0.078(5) 0.110(6) 0.024(5) 0.015(4) 0.005(4)
S61A 0.192(9) 0.137(6) 0.171(7) 0.013(5) -0.009(6) -0.028(6)
S71 0.0668(15) 0.0584(14) 0.0685(17) -0.0020(11) 0.0077(11) -0.0023(10)
F71 0.092(5) 0.077(4) 0.089(6) -0.011(4) 0.022(4) 0.000(3)
F72 0.075(3) 0.070(4) 0.083(4) 0.004(3) -0.011(3) -0.004(3)
F73 0.098(4) 0.073(3) 0.079(3) 0.015(3) 0.028(3) -0.005(3)
O71 0.090(5) 0.071(4) 0.081(5) -0.006(3) 0.008(4) 0.011(4)
O72 0.077(6) 0.071(6) 0.079(6) -0.001(5) -0.007(5) -0.002(5)
O73 0.082(7) 0.062(7) 0.076(8) 0.014(6) 0.013(5) 0.004(5)
C71 0.066(4) 0.061(4) 0.065(5) 0.009(3) 0.008(3) -0.004(3)
S71A 0.107(3) 0.082(2) 0.086(3) -0.0065(19) 0.027(2) -0.0122(19)
S81 0.167(5) 0.067(2) 0.102(3) -0.0067(19) 0.083(3) 0.004(2)
F81 0.109(6) 0.102(6) 0.167(8) -0.044(5) 0.049(6) -0.034(4)
F82 0.083(5) 0.147(8) 0.160(8) -0.017(6) 0.024(5) -0.008(4)
F83 0.123(7) 0.128(7) 0.104(7) -0.041(6) -0.012(6) -0.025(5)
O81 0.062(5) 0.096(7) 0.100(7) -0.023(5) 0.033(5) 0.004(4)
O82 0.215(14) 0.070(7) 0.173(13) -0.007(7) 0.062(13) -0.043(9)
O85 0.166(11) 0.173(14) 0.126(9) -0.026(10) 0.010(9) 0.110(11)
C81 0.087(7) 0.093(8) 0.102(8) -0.016(6) 0.018(7) -0.013(5)
S81A 0.129(3) 0.072(2) 0.187(6) -0.011(3) 0.078(4) 0.0060(18)
F61A 0.35(2) 0.078(6) 0.116(9) 0.021(6) -0.015(11) 0.002(8)
F62A 0.200(18) 0.113(10) 0.151(11) 0.058(9) 0.010(12) -0.067(12)
F63A 0.267(19) 0.162(12) 0.118(8) 0.052(8) 0.089(11) 0.070(12)
F71A 0.099(6) 0.084(6) 0.086(5) 0.000(4) 0.014(4) -0.019(4)
F72A 0.115(7) 0.088(5) 0.100(6) -0.016(4) 0.025(5) -0.008(5)
F73A 0.123(7) 0.084(5) 0.095(5) 0.005(4) 0.026(4) -0.027(5)
F81A 0.048(3) 0.106(5) 0.100(4) -0.016(3) 0.025(2) -0.010(3)
F82A 0.092(4) 0.058(3) 0.136(5) -0.004(3) 0.003(3) 0.009(3)
F83A 0.335(13) 0.181(8) 0.074(4) -0.003(4) 0.001(5) 0.151(9)
O61A 0.202(17) 0.27(3) 0.107(11) 0.082(14) 0.008(12) 0.049(16)
O62A 0.28(2) 0.36(3) 0.120(11) 0.083(14) 0.128(13) 0.24(2)
O63A 0.101(11) 0.099(8) 0.116(9) 0.049(7) 0.034(8) 0.006(7)
O71A 0.110(11) 0.069(8) 0.056(6) -0.017(5) 0.011(6) -0.022(7)
O72A 0.120(13) 0.128(16) 0.147(16) -0.010(12) -0.006(11) -0.060(12)
O73A 0.112(11) 0.094(9) 0.100(11) 0.010(7) 0.041(8) 0.015(8)
O81A 0.178(12) 0.39(2) 0.073(7) 0.007(9) 0.020(6) 0.172(14)
O82A 0.085(5) 0.127(8) 0.192(10) -0.097(8) 0.069(5) -0.058(5)
O83A 0.184(14) 0.059(5) 0.245(17) 0.020(7) 0.141(13) 0.015(6)
O91 0.067(3) 0.090(3) 0.259(7) 0.043(4) 0.007(3) 0.009(2)
O101 0.232(9) 0.322(11) 0.219(8) 0.089(8) 0.075(7) 0.155(9)
C101 0.216(10) 0.205(11) 0.173(9) -0.047(8) -0.011(8) 0.088(9)
C102 0.228(12) 0.161(9) 0.237(13) -0.072(9) -0.072(10) 0.090(9)
C103 0.200(10) 0.179(10) 0.233(12) 0.020(8) 0.018(9) 0.075(8)
C104 0.147(8) 0.112(6) 0.267(13) -0.021(7) 0.069(8) -0.025(6)
C61A 0.214(16) 0.078(8) 0.111(11) 0.042(9) 0.038(10) 0.030(11)
C71A 0.104(7) 0.080(6) 0.079(6) -0.013(4) 0.031(5) -0.026(5)
C81A 0.063(4) 0.059(5) 0.114(6) -0.014(4) -0.003(4) 0.022(4)

loop_
_atom_type_symbol
_atom_type_description
_atom_type_scat_dispersion_real
_atom_type_scat_dispersion_imag
_atom_type_scat_source
C C 0.0032 0.0015 'International Tables Vol C Tables 4.2.6.8 and 6.1.1.4'
F F 0.0167 0.0096 'International Tables Vol C Tables 4.2.6.8 and 6.1.1.4'
H H 0.0000 0.0000 'International Tables Vol C Tables 4.2.6.8 and 6.1.1.4'
N N 0.0060 0.0030 'International Tables Vol C Tables 4.2.6.8 and 6.1.1.4'
O O 0.0108 0.0057 'International Tables Vol C Tables 4.2.6.8 and 6.1.1.4'
Pd Pd -1.0657 0.9603 'International Tables Vol C Tables 4.2.6.8 and 6.1.1.4'
S S 0.1181 0.1169 'International Tables Vol C Tables 4.2.6.8 and 6.1.1.4'

loop_
_geom_angle_atom_site_label_1
_geom_angle_atom_site_label_2
_geom_angle_atom_site_label_3
_geom_angle
_geom_angle_site_symmetry_1
_geom_angle_site_symmetry_3
_geom_angle_publ_flag
N5 Pd1 N2 93.45(16) . . ?
N5 Pd1 N83 177.97(14) . . ?
N8 Pd1 N2 176.75(14) 3_666 . ?
N8 Pd1 N5 86.03(14) 3_666 . ?
N8 Pd1 N83 93.85(14) 3_666 . ?
N83 Pd1 N2 86.78(16) . . ?
N3 Pd2 N4 86.35(18) . . ?
N6 Pd2 N3 92.61(16) 3_666 . ?
N6 Pd2 N4 177.09(19) 3_666 . ?
N7 Pd2 N3 179.34(19) . . ?
N7 Pd2 N4 93.79(17) . . ?
N7 Pd2 N6 87.28(16) . 3_666 ?
C2 N2 Pd1 103.9(3) . . ?
C5 N2 Pd1 109.9(3) . . ?
C5 N2 C2 110.3(4) . . ?
C6 N2 Pd1 115.2(3) . . ?
C6 N2 C2 109.3(4) . . ?
C6 N2 C5 108.1(4) . . ?
C7 N3 Pd2 105.9(3) . . ?
C9 N3 Pd2 113.3(4) . . ?
C9 N3 C7 106.1(5) . . ?
C10 N3 Pd2 110.1(3) . . ?
C10 N3 C7 111.2(5) . . ?
C10 N3 C9 110.2(5) . . ?
C8 N4 Pd2 104.9(3) . . ?
C8 N4 C11 110.6(4) . . ?
C8 N4 C12 109.7(5) . . ?
C11 N4 Pd2 109.5(4) . . ?
C12 N4 Pd2 113.6(3) . . ?
C12 N4 C11 108.6(5) . . ?
C13 N5 Pd1 119.1(3) . . ?
C17 N5 Pd1 121.6(3) . . ?
C17 N5 C13 119.0(4) . . ?
C28 N6 Pd2 122.5(3) . 3_666 ?
C28 N6 C29 118.2(4) . . ?
C29 N6 Pd2 119.2(3) . 3_666 ?
C30 N7 Pd2 119.7(3) . . ?
C30 N7 C34 118.9(4) . . ?
C34 N7 Pd2 121.0(3) . . ?
C45 N8 Pd1 122.5(3) . 3_666 ?
C46 N8 Pd1 118.0(3) . 3_666 ?
C46 N8 C45 118.8(4) . . ?
C1 N83 Pd1 106.2(3) . . ?
C3 N83 Pd1 115.4(3) . . ?
C3 N83 C1 109.0(4) . . ?
C3 N83 C4 107.5(4) . . ?
C4 N83 Pd1 108.2(3) . . ?
C4 N83 C1 110.6(4) . . ?
N83 C1 H1A 109.9 . . ?
N83 C1 H1B 109.9 . . ?
H1A C1 H1B 108.3 . . ?
C2 C1 N83 108.8(4) . . ?
C2 C1 H1A 109.9 . . ?
C2 C1 H1B 109.9 . . ?
N2 C2 H2A 109.8 . . ?
N2 C2 H2B 109.8 . . ?
C1 C2 N2 109.2(4) . . ?
C1 C2 H2A 109.8 . . ?
C1 C2 H2B 109.8 . . ?
H2A C2 H2B 108.3 . . ?
N83 C3 H3A 109.5 . . ?
N83 C3 H3B 109.5 . . ?
N83 C3 H3C 109.5 . . ?
H3A C3 H3B 109.5 . . ?
H3A C3 H3C 109.5 . . ?
H3B C3 H3C 109.5 . . ?
N83 C4 H4A 109.5 . . ?
N83 C4 H4B 109.5 . . ?
N83 C4 H4C 109.5 . . ?
H4A C4 H4B 109.5 . . ?
H4A C4 H4C 109.5 . . ?
H4B C4 H4C 109.5 . . ?
N2 C5 H5A 109.5 . . ?
N2 C5 H5B 109.5 . . ?
N2 C5 H5C 109.5 . . ?
H5A C5 H5B 109.5 . . ?
H5A C5 H5C 109.5 . . ?
H5B C5 H5C 109.5 . . ?
N2 C6 H6A 109.5 . . ?
N2 C6 H6B 109.5 . . ?
N2 C6 H6C 109.5 . . ?
H6A C6 H6B 109.5 . . ?
H6A C6 H6C 109.5 . . ?
H6B C6 H6C 109.5 . . ?
N3 C7 H7A 110.1 . . ?
N3 C7 H7B 110.1 . . ?
N3 C7 C8 108.2(5) . . ?
H7A C7 H7B 108.4 . . ?
C8 C7 H7A 110.1 . . ?
C8 C7 H7B 110.1 . . ?
N4 C8 C7 109.8(6) . . ?
N4 C8 H8A 109.7 . . ?
N4 C8 H8B 109.7 . . ?
C7 C8 H8A 109.7 . . ?
C7 C8 H8B 109.7 . . ?
H8A C8 H8B 108.2 . . ?
N3 C9 H9A 109.5 . . ?
N3 C9 H9B 109.5 . . ?
N3 C9 H9C 109.5 . . ?
H9A C9 H9B 109.5 . . ?
H9A C9 H9C 109.5 . . ?
H9B C9 H9C 109.5 . . ?
N3 C10 H10A 109.5 . . ?
N3 C10 H10B 109.5 . . ?
N3 C10 H10C 109.5 . . ?
H10A C10 H10B 109.5 . . ?
H10A C10 H10C 109.5 . . ?
H10B C10 H10C 109.5 . . ?
N4 C11 H11A 109.5 . . ?
N4 C11 H11B 109.5 . . ?
N4 C11 H11C 109.5 . . ?
H11A C11 H11B 109.5 . . ?
H11A C11 H11C 109.5 . . ?
H11B C11 H11C 109.5 . . ?
N4 C12 H12A 109.5 . . ?
N4 C12 H12B 109.5 . . ?
N4 C12 H12C 109.5 . . ?
H12A C12 H12B 109.5 . . ?
H12A C12 H12C 109.5 . . ?
H12B C12 H12C 109.5 . . ?
N5 C13 H13 118.9 . . ?
N5 C13 C14 122.1(4) . . ?
C14 C13 H13 118.9 . . ?
C13 C14 H14 120.3 . . ?
C13 C14 C15 119.5(5) . . ?
C15 C14 H14 120.3 . . ?
C14 C15 H15 120.7 . . ?
C14 C15 C16 118.7(5) . . ?
C16 C15 H15 120.7 . . ?
C15 C16 C18 123.1(4) . . ?
C17 C16 C15 118.4(4) . . ?
C17 C16 C18 118.5(4) . . ?
N5 C17 C16 122.3(4) . . ?
N5 C17 H17 118.8 . . ?
C16 C17 H17 118.8 . . ?
C19 C18 C16 173.1(5) . . ?
C18 C19 C20 171.7(5) . . ?
C21 C20 C19 118.9(3) . . ?
C21 C20 C37 119.1(4) . . ?
C37 C20 C19 121.9(4) . . ?
C20 C21 H21 119.4 . . ?
C22 C21 C20 121.2(3) . . ?
C22 C21 H21 119.4 . . ?
C21 C22 C23 119.7(3) . . ?
C21 C22 C39 119.8(3) . . ?
C39 C22 C23 120.4(3) . . ?
C24 C23 C22 175.5(4) . . ?
C23 C24 C25 175.2(4) . . ?
C26 C25 C24 122.4(4) . . ?
C29 C25 C24 119.3(4) . . ?
C29 C25 C26 118.3(4) . . ?
C25 C26 H26 120.5 . . ?
C27 C26 C25 118.9(4) . . ?
C27 C26 H26 120.5 . . ?
C26 C27 H27 120.5 . . ?
C26 C27 C28 119.1(4) . . ?
C28 C27 H27 120.5 . . ?
N6 C28 C27 122.7(4) . . ?
N6 C28 H28 118.6 . . ?
C27 C28 H28 118.6 . . ?
N6 C29 C25 122.7(4) . . ?
N6 C29 H29 118.7 . . ?
C25 C29 H29 118.7 . . ?
N7 C30 H30 118.7 . . ?
C31 C30 N7 122.6(4) . . ?
C31 C30 H30 118.7 . . ?
C30 C31 H31 119.7 . . ?
C30 C31 C32 120.7(5) . . ?
C32 C31 H31 119.7 . . ?
C31 C32 H32 121.3 . . ?
C31 C32 C33 117.5(5) . . ?
C33 C32 H32 121.3 . . ?
C32 C33 C35 122.5(5) . . ?
C34 C33 C32 119.2(4) . . ?
C34 C33 C35 118.3(4) . . ?
N7 C34 C33 121.0(4) . . ?
N7 C34 H34 119.5 . . ?
C33 C34 H34 119.5 . . ?
C36 C35 C33 175.3(5) . . ?
C35 C36 C37 172.5(5) . . ?
C20 C37 C36 120.1(4) . . ?
C38 C37 C20 119.6(3) . . ?
C38 C37 C36 119.8(4) . . ?
C37 C38 H38 119.5 . . ?
C37 C38 C39 121.1(3) . . ?
C39 C38 H38 119.5 . . ?
C22 C39 C40 121.3(3) . . ?
C38 C39 C22 119.2(3) . . ?
C38 C39 C40 119.1(3) . . ?
C41 C40 C39 173.2(4) . . ?
C40 C41 C42 171.7(4) . . ?
C43 C42 C41 123.5(4) . . ?
C43 C42 C46 118.5(4) . . ?
C46 C42 C41 117.9(4) . . ?
C42 C43 H43 120.6 . . ?
C42 C43 C44 118.8(4) . . ?
C44 C43 H43 120.6 . . ?
C43 C44 H44 120.3 . . ?
C45 C44 C43 119.5(4) . . ?
C45 C44 H44 120.3 . . ?
N8 C45 C44 121.7(4) . . ?
N8 C45 H45 119.2 . . ?
C44 C45 H45 119.2 . . ?
N8 C46 C42 122.7(4) . . ?
N8 C46 H46 118.6 . . ?
C42 C46 H46 118.6 . . ?
O51 S51 O52 114.8(3) . . ?
O51 S51 O53 116.4(4) . . ?
O51 S51 C51 102.9(3) . . ?
O52 S51 C51 103.9(2) . . ?
O53 S51 O52 113.2(3) . . ?
O53 S51 C51 103.4(3) . . ?
F51 C51 S51 113.5(4) . . ?
F51 C51 F52 107.7(5) . . ?
F51 C51 F53 105.4(5) . . ?
F52 C51 S51 113.7(4) . . ?
F52 C51 F53 107.1(4) . . ?
F53 C51 S51 109.0(4) . . ?
O61 S61 C61 99.5(5) . . ?
O62 S61 O61 112.2(8) . . ?
O62 S61 C61 101.5(7) . . ?
O63 S61 O61 117.6(8) . . ?
O63 S61 O62 117.4(9) . . ?
O63 S61 C61 104.9(5) . . ?
F61 C61 S61 111.4(6) . . ?
F61 C61 F62 104.5(9) . . ?
F61 C61 F63 107.4(8) . . ?
F62 C61 S61 115.5(7) . . ?
F63 C61 S61 112.9(6) . . ?
F63 C61 F62 104.4(9) . . ?
O61A S61A O62A 111.4(13) . . ?
O61A S61A C61A 104.9(10) . . ?
O62A S61A C61A 98.6(12) . . ?
O63A S61A O61A 127.6(14) . . ?
O63A S61A O62A 110.2(11) . . ?
O63A S61A C61A 98.8(9) . . ?
O71 S71 O73 116.0(8) . . ?
O71 S71 C71 103.8(4) . . ?
O72 S71 O71 111.5(7) . . ?
O72 S71 O73 116.4(9) . . ?
O72 S71 C71 103.8(6) . . ?
O73 S71 C71 103.2(8) . . ?
F71 C71 S71 112.2(7) . . ?
F71 C71 F72 107.0(8) . . ?
F71 C71 F73 107.2(8) . . ?
F72 C71 S71 111.3(5) . . ?
F72 C71 F73 107.4(6) . . ?
F73 C71 S71 111.5(5) . . ?
O71A S71A C71A 104.2(11) . . ?
O72A S71A O71A 113.4(13) . . ?
O72A S71A O73A 115.9(12) . . ?
O72A S71A C71A 103.3(11) . . ?
O73A S71A O71A 114.9(12) . . ?
O73A S71A C71A 103.0(8) . . ?
O81 S81 O82 115.2(8) . . ?
O81 S81 C81 93.8(6) . . ?
O82 S81 C81 93.0(7) . . ?
O85 S81 O81 124.1(9) . . ?
O85 S81 O82 118.1(10) . . ?
O85 S81 C81 98.9(7) . . ?
F81 C81 S81 106.8(8) . . ?
F82 C81 S81 115.4(9) . . ?
F82 C81 F81 107.9(10) . . ?
F83 C81 S81 110.7(9) . . ?
F83 C81 F81 108.1(9) . . ?
F83 C81 F82 107.8(10) . . ?
O81A S81A C81A 93.7(8) . . ?
O82A S81A O81A 109.7(7) . . ?
O82A S81A O83A 123.2(8) . . ?
O82A S81A C81A 107.3(6) . . ?
O83A S81A O81A 112.9(9) . . ?
O83A S81A C81A 105.5(6) . . ?
H91A O91 H91B 101(4) . . ?
C103 O101 C101 110.4(11) . . ?
O101 C101 H10D 110.5 . . ?
O101 C101 H10E 110.5 . . ?
O101 C101 C102 106.0(11) . . ?
H10D C101 H10E 108.7 . . ?
C102 C101 H10D 110.5 . . ?
C102 C101 H10E 110.5 . . ?
C101 C102 H10F 109.5 . . ?
C101 C102 H10G 109.5 . . ?
C101 C102 H10H 109.5 . . ?
H10F C102 H10G 109.5 . . ?
H10F C102 H10H 109.5 . . ?
H10G C102 H10H 109.5 . . ?
O101 C103 H10I 109.6 . . ?
O101 C103 H10J 109.6 . . ?
O101 C103 C104 110.2(10) . . ?
H10I C103 H10J 108.1 . . ?
C104 C103 H10I 109.6 . . ?
C104 C103 H10J 109.6 . . ?
C103 C104 H10K 109.5 . . ?
C103 C104 H10L 109.5 . . ?
C103 C104 H10M 109.5 . . ?
H10K C104 H10L 109.5 . . ?
H10K C104 H10M 109.5 . . ?
H10L C104 H10M 109.5 . . ?
F61A C61A S61A 111.1(13) . . ?
F61A C61A F62A 103.0(14) . . ?
F62A C61A S61A 107.2(12) . . ?
F63A C61A S61A 99.3(12) . . ?
F63A C61A F61A 120.8(14) . . ?
F63A C61A F62A 115.0(17) . . ?
F71A C71A S71A 110.3(7) . . ?
F71A C71A F72A 109.5(9) . . ?
F71A C71A F73A 109.0(8) . . ?
F72A C71A S71A 109.7(8) . . ?
F73A C71A S71A 110.1(8) . . ?
F73A C71A F72A 108.2(9) . . ?
F81A C81A S81A 111.6(6) . . ?
F81A C81A F82A 101.4(6) . . ?
F82A C81A S81A 111.8(6) . . ?
F83A C81A S81A 105.3(8) . . ?
F83A C81A F81A 109.0(9) . . ?
F83A C81A F82A 117.9(7) . . ?

loop_
_geom_bond_atom_site_label_1
_geom_bond_atom_site_label_2
_geom_bond_distance
_geom_bond_site_symmetry_2
_geom_bond_publ_flag
Pd1 N2 2.063(4) . ?
Pd1 N5 2.050(4) . ?
Pd1 N8 2.046(3) 3_666 ?
Pd1 N83 2.054(4) . ?
Pd2 N3 2.067(5) . ?
Pd2 N4 2.070(4) . ?
Pd2 N6 2.036(4) 3_666 ?
Pd2 N7 2.029(4) . ?
N2 C2 1.518(7) . ?
N2 C5 1.477(6) . ?
N2 C6 1.444(7) . ?
N3 C7 1.504(6) . ?
N3 C9 1.496(8) . ?
N3 C10 1.490(9) . ?
N4 C8 1.479(8) . ?
N4 C11 1.499(8) . ?
N4 C12 1.490(7) . ?
N5 C13 1.341(6) . ?
N5 C17 1.331(5) . ?
N6 C28 1.338(6) . ?
N6 C29 1.345(5) . ?
N7 C30 1.356(6) . ?
N7 C34 1.357(5) . ?
N8 C45 1.345(5) . ?
N8 C46 1.344(5) . ?
N83 C1 1.509(6) . ?
N83 C3 1.486(7) . ?
N83 C4 1.495(6) . ?
C1 H1A 0.9900 . ?
C1 H1B 0.9900 . ?
C1 C2 1.496(8) . ?
C2 H2A 0.9900 . ?
C2 H2B 0.9900 . ?
C3 H3A 0.9800 . ?
C3 H3B 0.9800 . ?
C3 H3C 0.9800 . ?
C4 H4A 0.9800 . ?
C4 H4B 0.9800 . ?
C4 H4C 0.9800 . ?
C5 H5A 0.9800 . ?
C5 H5B 0.9800 . ?
C5 H5C 0.9800 . ?
C6 H6A 0.9800 . ?
C6 H6B 0.9800 . ?
C6 H6C 0.9800 . ?
C7 H7A 0.9900 . ?
C7 H7B 0.9900 . ?
C7 C8 1.523(9) . ?
C8 H8A 0.9900 . ?
C8 H8B 0.9900 . ?
C9 H9A 0.9800 . ?
C9 H9B 0.9800 . ?
C9 H9C 0.9800 . ?
C10 H10A 0.9800 . ?
C10 H10B 0.9800 . ?
C10 H10C 0.9800 . ?
C11 H11A 0.9800 . ?
C11 H11B 0.9800 . ?
C11 H11C 0.9800 . ?
C12 H12A 0.9800 . ?
C12 H12B 0.9800 . ?
C12 H12C 0.9800 . ?
C13 H13 0.9500 . ?
C13 C14 1.366(8) . ?
C14 H14 0.9500 . ?
C14 C15 1.378(7) . ?
C15 H15 0.9500 . ?
C15 C16 1.394(7) . ?
C16 C17 1.381(6) . ?
C16 C18 1.446(6) . ?
C17 H17 0.9500 . ?
C18 C19 1.197(6) . ?
C19 C20 1.422(6) . ?
C20 C21 1.400(6) . ?
C20 C37 1.415(5) . ?
C21 H21 0.9500 . ?
C21 C22 1.379(5) . ?
C22 C23 1.432(5) . ?
C22 C39 1.419(5) . ?
C23 C24 1.196(6) . ?
C24 C25 1.438(6) . ?
C25 C26 1.397(6) . ?
C25 C29 1.383(5) . ?
C26 H26 0.9500 . ?
C26 C27 1.376(6) . ?
C27 H27 0.9500 . ?
C27 C28 1.380(6) . ?
C28 H28 0.9500 . ?
C29 H29 0.9500 . ?
C30 H30 0.9500 . ?
C30 C31 1.337(7) . ?
C31 H31 0.9500 . ?
C31 C32 1.398(6) . ?
C32 H32 0.9500 . ?
C32 C33 1.408(7) . ?
C33 C34 1.394(7) . ?
C33 C35 1.419(6) . ?
C34 H34 0.9500 . ?
C35 C36 1.208(6) . ?
C36 C37 1.426(6) . ?
C37 C38 1.392(6) . ?
C38 H38 0.9500 . ?
C38 C39 1.393(6) . ?
C39 C40 1.437(6) . ?
C40 C41 1.199(6) . ?
C41 C42 1.426(6) . ?
C42 C43 1.385(6) . ?
C42 C46 1.391(6) . ?
C43 H43 0.9500 . ?
C43 C44 1.396(7) . ?
C44 H44 0.9500 . ?
C44 C45 1.385(7) . ?
C45 H45 0.9500 . ?
C46 H46 0.9500 . ?
S51 O51 1.405(4) . ?
S51 O52 1.444(4) . ?
S51 O53 1.416(4) . ?
S51 C51 1.791(5) . ?
F51 C51 1.297(6) . ?
F52 C51 1.317(5) . ?
F53 C51 1.349(6) . ?
S61 O61 1.447(8) . ?
S61 O62 1.446(9) . ?
S61 O63 1.373(9) . ?
S61 C61 1.786(9) . ?
F61 C61 1.323(9) . ?
F62 C61 1.328(8) . ?
F63 C61 1.325(9) . ?
S61A O61A 1.385(11) . ?
S61A O62A 1.431(12) . ?
S61A O63A 1.378(11) . ?
S61A C61A 1.853(16) . ?
S71 O71 1.425(7) . ?
S71 O72 1.423(10) . ?
S71 O73 1.435(10) . ?
S71 C71 1.818(8) . ?
F71 C71 1.335(10) . ?
F72 C71 1.336(8) . ?
F73 C71 1.346(7) . ?
S71A O71A 1.447(12) . ?
S71A O72A 1.437(12) . ?
S71A O73A 1.445(11) . ?
S71A C71A 1.818(11) . ?
S81 O81 1.399(10) . ?
S81 O82 1.461(11) . ?
S81 O85 1.384(9) . ?
S81 C81 1.914(12) . ?
F81 C81 1.329(10) . ?
F82 C81 1.326(10) . ?
F83 C81 1.318(11) . ?
S81A O81A 1.520(11) . ?
S81A O82A 1.404(9) . ?
S81A O83A 1.410(8) . ?
S81A C81A 1.688(11) . ?
F61A C61A 1.338(12) . ?
F62A C61A 1.346(13) . ?
F63A C61A 1.334(12) . ?
F71A C71A 1.321(10) . ?
F72A C71A 1.332(9) . ?
F73A C71A 1.324(9) . ?
F81A C81A 1.382(9) . ?
F82A C81A 1.390(8) . ?
F83A C81A 1.355(9) . ?
O91 H91A 0.86(2) . ?
O91 H91B 0.85(2) . ?
O101 C101 1.432(11) . ?
O101 C103 1.402(10) . ?
C101 H10D 0.9900 . ?
C101 H10E 0.9900 . ?
C101 C102 1.491(10) . ?
C102 H10F 0.9800 . ?
C102 H10G 0.9800 . ?
C102 H10H 0.9800 . ?
C103 H10I 0.9900 . ?
C103 H10J 0.9900 . ?
C103 C104 1.448(10) . ?
C104 H10K 0.9800 . ?
C104 H10L 0.9800 . ?
C104 H10M 0.9800 . ?

loop_
_geom_hbond_atom_site_label_D
_geom_hbond_atom_site_label_H
_geom_hbond_atom_site_label_A
_geom_hbond_distance_DH
_geom_hbond_distance_HA
_geom_hbond_distance_DA
_geom_hbond_angle_DHA
_geom_hbond_site_symmetry_A
_geom_hbond_publ_flag
O91 H91A O51 0.86(2) 1.97(3) 2.805(6) 166(8) 2_655 yes

loop_
_geom_torsion_atom_site_label_1
_geom_torsion_atom_site_label_2
_geom_torsion_atom_site_label_3
_geom_torsion_atom_site_label_4
_geom_torsion
_geom_torsion_site_symmetry_1
_geom_torsion_site_symmetry_2
_geom_torsion_site_symmetry_3
_geom_torsion_site_symmetry_4
_geom_torsion_publ_flag
Pd1 N2 C2 C1 44.1(5) . . . . ?
Pd1 N5 C13 C14 -173.3(5) . . . . ?
Pd1 N5 C17 C16 172.9(3) . . . . ?
Pd1 N8 C45 C44 -169.5(3) 3_666 . . . ?
Pd1 N8 C46 C42 170.8(3) 3_666 . . . ?
Pd1 N83 C1 C2 38.0(5) . . . . ?
Pd2 N3 C7 C8 39.0(7) . . . . ?
Pd2 N4 C8 C7 42.9(6) . . . . ?
Pd2 N6 C28 C27 178.3(4) 3_666 . . . ?
Pd2 N6 C29 C25 -176.8(4) 3_666 . . . ?
Pd2 N7 C30 C31 175.1(4) . . . . ?
Pd2 N7 C34 C33 -175.8(3) . . . . ?
N3 C7 C8 N4 -56.7(7) . . . . ?
N5 C13 C14 C15 0.2(10) . . . . ?
N7 C30 C31 C32 -0.6(7) . . . . ?
N83 C1 C2 N2 -56.6(5) . . . . ?
C3 N83 C1 C2 162.9(4) . . . . ?
C4 N83 C1 C2 -79.1(5) . . . . ?
C5 N2 C2 C1 -73.8(5) . . . . ?
C6 N2 C2 C1 167.6(4) . . . . ?
C9 N3 C7 C8 159.7(6) . . . . ?
C10 N3 C7 C8 -80.6(7) . . . . ?
C11 N4 C8 C7 -75.1(6) . . . . ?
C12 N4 C8 C7 165.2(5) . . . . ?
C13 N5 C17 C16 -0.4(7) . . . . ?
C13 C14 C15 C16 -0.3(10) . . . . ?
C14 C15 C16 C17 0.1(8) . . . . ?
C14 C15 C16 C18 -179.1(5) . . . . ?
C15 C16 C17 N5 0.3(7) . . . . ?
C17 N5 C13 C14 0.2(8) . . . . ?
C18 C16 C17 N5 179.5(4) . . . . ?
C19 C20 C21 C22 172.9(4) . . . . ?
C19 C20 C37 C36 -2.4(6) . . . . ?
C19 C20 C37 C38 -174.7(4) . . . . ?
C20 C21 C22 C23 -172.8(4) . . . . ?
C20 C21 C22 C39 2.3(6) . . . . ?
C20 C37 C38 C39 1.6(6) . . . . ?
C21 C20 C37 C36 173.0(4) . . . . ?
C21 C20 C37 C38 0.7(6) . . . . ?
C21 C22 C39 C38 0.0(6) . . . . ?
C21 C22 C39 C40 -173.0(4) . . . . ?
C23 C22 C39 C38 175.1(4) . . . . ?
C23 C22 C39 C40 2.0(6) . . . . ?
C24 C25 C26 C27 -178.7(5) . . . . ?
C24 C25 C29 N6 178.5(4) . . . . ?
C25 C26 C27 C28 0.9(8) . . . . ?
C26 C25 C29 N6 -0.9(7) . . . . ?
C26 C27 C28 N6 -2.4(8) . . . . ?
C28 N6 C29 C25 -0.5(7) . . . . ?
C29 N6 C28 C27 2.2(8) . . . . ?
C29 C25 C26 C27 0.7(7) . . . . ?
C30 N7 C34 C33 -2.0(6) . . . . ?
C30 C31 C32 C33 0.7(7) . . . . ?
C31 C32 C33 C34 -1.4(6) . . . . ?
C31 C32 C33 C35 -178.5(4) . . . . ?
C32 C33 C34 N7 2.1(6) . . . . ?
C34 N7 C30 C31 1.3(6) . . . . ?
C35 C33 C34 N7 179.3(4) . . . . ?
C36 C37 C38 C39 -170.7(4) . . . . ?
C37 C20 C21 C22 -2.6(6) . . . . ?
C37 C38 C39 C22 -1.9(6) . . . . ?
C37 C38 C39 C40 171.3(4) . . . . ?
C41 C42 C43 C44 178.6(4) . . . . ?
C41 C42 C46 N8 -178.6(4) . . . . ?
C42 C43 C44 C45 -0.2(7) . . . . ?
C43 C42 C46 N8 -0.9(6) . . . . ?
C43 C44 C45 N8 -0.9(7) . . . . ?
C45 N8 C46 C42 -0.2(6) . . . . ?
C46 N8 C45 C44 1.0(6) . . . . ?
C46 C42 C43 C44 1.0(6) . . . . ?
O51 S51 C51 F51 60.7(5) . . . . ?
O51 S51 C51 F52 -62.8(4) . . . . ?
O51 S51 C51 F53 177.8(4) . . . . ?
O52 S51 C51 F51 -59.2(5) . . . . ?
O52 S51 C51 F52 177.2(4) . . . . ?
O52 S51 C51 F53 57.8(4) . . . . ?
O53 S51 C51 F51 -177.7(5) . . . . ?
O53 S51 C51 F52 58.8(5) . . . . ?
O53 S51 C51 F53 -60.6(5) . . . . ?
O61 S61 C61 F61 -62.5(8) . . . . ?
O61 S61 C61 F62 56.5(9) . . . . ?
O61 S61 C61 F63 176.6(8) . . . . ?
O62 S61 C61 F61 -177.7(8) . . . . ?
O62 S61 C61 F62 -58.7(10) . . . . ?
O62 S61 C61 F63 61.4(10) . . . . ?
O63 S61 C61 F61 59.6(9) . . . . ?
O63 S61 C61 F62 178.6(10) . . . . ?
O63 S61 C61 F63 -61.3(10) . . . . ?
O71 S71 C71 F71 179.5(8) . . . . ?
O71 S71 C71 F72 -60.7(6) . . . . ?
O71 S71 C71 F73 59.2(7) . . . . ?
O72 S71 C71 F71 62.8(9) . . . . ?
O72 S71 C71 F72 -177.4(8) . . . . ?
O72 S71 C71 F73 -57.5(8) . . . . ?
O73 S71 C71 F71 -59.1(10) . . . . ?
O73 S71 C71 F72 60.8(9) . . . . ?
O73 S71 C71 F73 -179.4(9) . . . . ?
O61A S61A C61A F61A -60.7(16) . . . . ?
O61A S61A C61A F62A -172.4(17) . . . . ?
O61A S61A C61A F63A 67.7(15) . . . . ?
O62A S61A C61A F61A 54.3(14) . . . . ?
O62A S61A C61A F62A -57.5(16) . . . . ?
O62A S61A C61A F63A -177.4(13) . . . . ?
O63A S61A C61A F61A 166.5(13) . . . . ?
O63A S61A C61A F62A 54.7(16) . . . . ?
O63A S61A C61A F63A -65.2(13) . . . . ?
O71A S71A C71A F71A -60.1(12) . . . . ?
O71A S71A C71A F72A 60.7(12) . . . . ?
O71A S71A C71A F73A 179.6(11) . . . . ?
O72A S71A C71A F71A -178.8(12) . . . . ?
O72A S71A C71A F72A -58.0(12) . . . . ?
O72A S71A C71A F73A 60.9(12) . . . . ?
O73A S71A C71A F71A 60.2(11) . . . . ?
O73A S71A C71A F72A -179.1(10) . . . . ?
O73A S71A C71A F73A -60.1(11) . . . . ?
O81A S81A C81A F81A 56.3(7) . . . . ?
O81A S81A C81A F82A -56.5(7) . . . . ?
O81A S81A C81A F83A 174.4(7) . . . . ?
O82A S81A C81A F81A 168.3(6) . . . . ?
O82A S81A C81A F82A 55.6(8) . . . . ?
O82A S81A C81A F83A -73.6(8) . . . . ?
O83A S81A C81A F81A -58.7(10) . . . . ?
O83A S81A C81A F82A -171.5(9) . . . . ?
O83A S81A C81A F83A 59.4(10) . . . . ?
C101 O101 C103 C104 98.8(13) . . . . ?
C103 O101 C101 C102 179.4(10) . . . . ?

loop_
_smtbx_masks_void_nr
_smtbx_masks_void_average_x
_smtbx_masks_void_average_y
_smtbx_masks_void_average_z
_smtbx_masks_void_volume
_smtbx_masks_void_count_electrons
_smtbx_masks_void_content
1 0.500 0.500 0.500 289.9 84.7 '2 C4H10O'
2 0.500 1.000 1.000 289.9 84.7 '2 C4H10O'
